data_2023078
loop_
_publ_author_name
'Naghiyev, Farid N.'
'Khrustalev, Victor N.'
'Akkurt, Mehmet'
'Asadov, Khammed A.'
'Bhattarai, Ajaya'
'Khalilov, Ali N.'
'Mamedov, \.Ibrahim G.'

_publ_section_title
;
 Crystal structure and Hirshfeld surface analysis of dimethyl
 4&#x2032;-bromo-3-oxo-5-(thiophen-2-yl)-3,4,5,6-tetrahydro-[1,1&#x2032;-biphenyl]-2,4-dicarboxylate
;
_journal_coeditor_code NX2007
_journal_issue 5
_journal_name_full 'Acta Crystallographica Section E Crystallographic Communications'
_journal_paper_doi 10.1107/S2056989024002858
_journal_volume 80
_journal_year 2024
_chemical_formula_iupac 'C20 H17 Br O5 S'
_chemical_formula_moiety 'C20 H17 Br O5 S'
_chemical_formula_sum 'C20 H17 Br O5 S'
_chemical_formula_weight 449.30
_chemical_name_systematic
;Dimethyl
4'-bromo-3-oxo-5-(thiophen-2-yl)-3,4,5,6-tetrahydro-[1,1'-biphenyl]-2,4-dicarboxylate
;
_space_group_crystal_system monoclinic
_space_group_IT_number 14
_space_group_name_Hall '-P 2ybc'
_space_group_name_H-M_alt 'P 1 21/c 1'
_atom_sites_solution_hydrogens geom
_audit_creation_method SHELXL-2018/3
_cell_angle_alpha 90
_cell_angle_beta 105.135(2)
_cell_angle_gamma 90
_cell_formula_units_Z 4
_cell_length_a 11.4670(2)
_cell_length_b 8.4852(2)
_cell_length_c 20.4823(4)
_cell_measurement_reflns_used 16653
_cell_measurement_temperature 100(2)
_cell_measurement_theta_max 34.9180
_cell_measurement_theta_min 2.4180
_cell_volume 1923.80(7)
_computing_cell_refinement
;
CrysAlisPro 1.171.42.72a (Rigaku OD, 2022)
;
_computing_data_collection
;
CrysAlisPro 1.171.42.72a (Rigaku OD, 2022)
;
_computing_data_reduction
;
CrysAlisPro 1.171.42.72a (Rigaku OD, 2022)
;
_computing_molecular_graphics
;
ORTEP-3 for Windows (Farrugia, 2012)
;
_computing_publication_material
;
PLATON (Spek, 2020)
;
_computing_structure_refinement
;
<i>SHELXL2019/3</i> (Sheldrick, 2015b)
;
_computing_structure_solution
;
<i>SHELXT2014/5</i> (Sheldrick, 2015a)
;
_diffrn_ambient_temperature 100(2)
_diffrn_detector 'Hybrid Pixel Array Detector'
_diffrn_detector_area_resol_mean 10.0000
_diffrn_measured_fraction_theta_full 0.999
_diffrn_measured_fraction_theta_max 1.000
_diffrn_measurement_device 'four-circle diffractometer'
_diffrn_measurement_device_type 'XtaLAB Synergy, Dualflex, HyPix'
_diffrn_measurement_method '\w scans'
_diffrn_radiation_monochromator mirror
_diffrn_radiation_probe x-ray
_diffrn_radiation_type 'Mo K\a'
_diffrn_radiation_wavelength 0.71073
_diffrn_reflns_av_R_equivalents 0.0307
_diffrn_reflns_av_unetI/netI 0.0267
_diffrn_reflns_limit_h_max 17
_diffrn_reflns_limit_h_min -17
_diffrn_reflns_limit_k_max 11
_diffrn_reflns_limit_k_min -12
_diffrn_reflns_limit_l_max 30
_diffrn_reflns_limit_l_min -30
_diffrn_reflns_number 36460
_diffrn_reflns_theta_full 25.242
_diffrn_reflns_theta_max 32.499
_diffrn_reflns_theta_min 2.377
_diffrn_source 'micro-focus sealed X-ray tube'
_exptl_absorpt_coefficient_mu 2.274
_exptl_absorpt_correction_T_max 0.749
_exptl_absorpt_correction_T_min 0.705
_exptl_absorpt_correction_type gaussian
_exptl_absorpt_process_details
;
(CrysAlisPro; Rigaku OD, 2022)
;
_exptl_crystal_colour colorless
_exptl_crystal_density_diffrn 1.551
_exptl_crystal_density_method 'not measured'
_exptl_crystal_description prism
_exptl_crystal_F_000 912
_exptl_crystal_size_max 0.172
_exptl_crystal_size_mid 0.154
_exptl_crystal_size_min 0.127
_refine_diff_density_max 0.667
_refine_diff_density_min -0.973
_refine_ls_extinction_method none
_refine_ls_goodness_of_fit_ref 1.023
_refine_ls_hydrogen_treatment constr
_refine_ls_matrix_type full
_refine_ls_number_parameters 281
_refine_ls_number_reflns 6958
_refine_ls_number_restraints 41
_refine_ls_restrained_S_all 1.027
_refine_ls_R_factor_all 0.0441
_refine_ls_R_factor_gt 0.0335
_refine_ls_shift/su_max 0.002
_refine_ls_shift/su_mean 0.000
_refine_ls_structure_factor_coef Fsqd
_refine_ls_weighting_details 'w=1/[\s^2^(Fo^2^)+(0.0407P)^2^+1.2510P] where P=(Fo^2^+2Fc^2^)/3'
_refine_ls_weighting_scheme calc
_refine_ls_wR_factor_gt 0.0827
_refine_ls_wR_factor_ref 0.0863
_reflns_number_gt 5872
_reflns_number_total 6958
_reflns_threshold_expression 'I > 2\s(I)'
_cod_data_source_file nx2007.cif
_cod_data_source_block I
_cod_original_sg_symbol_H-M 'P 21/c'
_cod_database_code 2023078
_shelx_space_group_comment
;
The symmetry employed for this shelxl refinement is uniquely defined
by the following loop, which should always be used as a source of
symmetry information in preference to the above space-group names.
They are only intended as comments.
;
_shelx_estimated_absorpt_t_min 0.696
_shelx_estimated_absorpt_t_max 0.761

loop_
_space_group_symop_operation_xyz
'x, y, z'
'-x, y+1/2, -z+1/2'
'-x, -y, -z'
'x, -y-1/2, z-1/2'

loop_
_atom_site_type_symbol
_atom_site_label
_atom_site_fract_x
_atom_site_fract_y
_atom_site_fract_z
_atom_site_U_iso_or_equiv
_atom_site_adp_type
_atom_site_calc_flag
_atom_site_occupancy
_atom_site_disorder_assembly
_atom_site_disorder_group
C C1 0.06474(12) 1.18537(16) 0.08218(7) 0.0143(2) Uani d 1 . .
C C2 -0.04850(13) 1.26575(16) 0.08357(7) 0.0167(2) Uani d 1 . .
C C6 0.12509(12) 1.09258(16) 0.13373(7) 0.0142(2) Uani d 1 . .
C C7 0.23349(12) 0.99981(16) 0.13173(7) 0.0155(2) Uani d 1 . .
C C8 0.23883(12) 0.91825(17) 0.07335(7) 0.0175(2) Uani d 1 . .
H H8 0.176356 0.932237 0.032951 0.021 Uiso calc 1 . .
C C9 0.33408(13) 0.81698(18) 0.07342(8) 0.0196(3) Uani d 1 . .
H H9 0.336538 0.760804 0.033686 0.024 Uiso calc 1 . .
C C10 0.42545(13) 0.79933(19) 0.13246(8) 0.0208(3) Uani d 1 . .
C C11 0.42406(14) 0.8806(2) 0.19092(8) 0.0263(3) Uani d 1 . .
H H11 0.488418 0.869172 0.230650 0.032 Uiso calc 1 . .
C C12 0.32712(13) 0.9789(2) 0.19054(7) 0.0230(3) Uani d 1 . .
H H12 0.324273 1.032709 0.230758 0.028 Uiso calc 1 . .
C C13 0.10805(12) 1.21450(17) 0.02019(7) 0.0164(2) Uani d 1 . .
C C14 0.26561(15) 1.3190(2) -0.02030(9) 0.0273(3) Uani d 1 . .
H H14A 0.286093 1.217725 -0.037467 0.041 Uiso calc 1 . .
H H14B 0.338866 1.382947 -0.005128 0.041 Uiso calc 1 . .
H H14C 0.207112 1.374694 -0.056372 0.041 Uiso calc 1 . .
O O2 -0.10404(10) 1.34867(12) 0.03704(5) 0.0198(2) Uani d 1 . .
O O13 0.05503(11) 1.17481(14) -0.03623(6) 0.0227(2) Uani d 1 . .
O O14 0.21353(9) 1.29185(14) 0.03594(5) 0.0205(2) Uani d 1 . .
Br Br1 0.55053(2) 0.65226(2) 0.13401(2) 0.02917(6) Uani d 1 . .
C C3 -0.08897(13) 1.24975(18) 0.14839(7) 0.0117(3) Uani d 0.8378(15) A 1
H H3 -0.044629 1.331437 0.180640 0.014 Uiso calc 0.8378(15) A 1
C C4 -0.05428(13) 1.08776(18) 0.18192(7) 0.0109(3) Uani d 0.8378(15) A 1
H H4 -0.092206 1.004074 0.148783 0.013 Uiso calc 0.8378(15) A 1
C C5 0.08168(12) 1.07204(16) 0.19659(7) 0.0155(2) Uani d 0.8378(15) A 1
H H5A 0.120471 1.152304 0.230383 0.019 Uiso calc 0.8378(15) A 1
H H5B 0.106284 0.966797 0.216259 0.019 Uiso calc 0.8378(15) A 1
C C15 -0.22220(17) 1.2862(3) 0.13463(12) 0.0159(4) Uani d 0.8378(15) A 1
C C16 -0.41712(19) 1.1824(4) 0.08947(15) 0.0355(5) Uani d 0.8378(15) A 1
H H16A -0.436708 1.189279 0.133177 0.053 Uiso calc 0.8378(15) A 1
H H16B -0.457703 1.090568 0.064505 0.053 Uiso calc 0.8378(15) A 1
H H16C -0.444531 1.278231 0.063267 0.053 Uiso calc 0.8378(15) A 1
O O15 -0.2646(4) 1.4029(4) 0.1525(2) 0.0261(4) Uani d 0.8378(15) A 1
O O16 -0.28797(13) 1.16616(18) 0.10046(8) 0.0213(3) Uani d 0.8378(15) A 1
C C17 -0.0984(3) 1.0674(4) 0.24492(16) 0.0176(5) Uani d 0.8378(15) A 1
C C18 -0.1998(2) 0.9863(3) 0.24920(14) 0.0223(5) Uani d 0.8378(15) A 1
H H18 -0.252394 0.933027 0.212255 0.027 Uiso calc 0.8378(15) A 1
C C19 -0.2169(4) 0.9916(5) 0.31673(15) 0.0236(6) Uani d 0.8378(15) A 1
H H19 -0.280966 0.940071 0.329670 0.028 Uiso calc 0.8378(15) A 1
C C20 -0.1304(4) 1.0793(6) 0.3595(2) 0.0204(6) Uani d 0.8378(15) A 1
H H20 -0.127736 1.096845 0.405626 0.024 Uiso calc 0.8378(15) A 1
S S21 -0.02657(5) 1.15473(6) 0.32094(3) 0.02109(12) Uani d 0.8378(15) A 1
C C3A -0.1240(6) 1.1730(9) 0.1263(4) 0.0117(3) Uani d 0.1622(15) A 2
H H3A -0.141139 1.063744 0.108021 0.014 Uiso calc 0.1622(15) A 2
C C4A -0.0380(6) 1.1662(10) 0.1961(4) 0.0109(3) Uani d 0.1622(15) A 2
H H4A -0.015521 1.276365 0.211844 0.013 Uiso calc 0.1622(15) A 2
C C5A 0.08168(12) 1.07204(16) 0.19659(7) 0.0155(2) Uani d 0.1622(15) A 2
H H5A1 0.146511 1.106604 0.236122 0.019 Uiso calc 0.1622(15) A 2
H H5A2 0.067279 0.958518 0.202476 0.019 Uiso calc 0.1622(15) A 2
C C15A -0.2408(10) 1.2545(15) 0.1258(8) 0.0159(4) Uani d 0.1622(15) A 2
C C16A -0.4489(10) 1.221(2) 0.0924(9) 0.0355(5) Uani d 0.1622(15) A 2
H H16D -0.458095 1.231598 0.138416 0.053 Uiso calc 0.1622(15) A 2
H H16E -0.509847 1.148255 0.066583 0.053 Uiso calc 0.1622(15) A 2
H H16F -0.459580 1.324873 0.070295 0.053 Uiso calc 0.1622(15) A 2
O O15A -0.254(2) 1.381(2) 0.1486(15) 0.0261(4) Uani d 0.1622(15) A 2
O O16A -0.3313(7) 1.1628(11) 0.0950(5) 0.0213(3) Uani d 0.1622(15) A 2
C C17A -0.1017(16) 1.090(3) 0.2441(8) 0.0176(5) Uani d 0.1622(15) A 2
C C18A -0.0588(12) 1.1351(17) 0.3090(6) 0.0223(5) Uani d 0.1622(15) A 2
H H18A 0.012306 1.197668 0.320826 0.027 Uiso calc 0.1622(15) A 2
C C19A -0.115(3) 1.094(4) 0.3598(14) 0.0236(6) Uani d 0.1622(15) A 2
H H19A -0.091317 1.117112 0.406784 0.028 Uiso calc 0.1622(15) A 2
C C20A -0.210(3) 1.014(3) 0.3255(7) 0.0204(6) Uani d 0.1622(15) A 2
H H20A -0.266675 0.974687 0.347789 0.024 Uiso calc 0.1622(15) A 2
S S21A -0.2302(3) 0.9801(5) 0.2404(2) 0.02109(12) Uani d 0.1622(15) A 2

loop_
_atom_site_aniso_label
_atom_site_aniso_U_11
_atom_site_aniso_U_22
_atom_site_aniso_U_33
_atom_site_aniso_U_12
_atom_site_aniso_U_13
_atom_site_aniso_U_23
C1 0.0177(5) 0.0133(6) 0.0129(5) 0.0007(4) 0.0058(4) -0.0008(4)
C2 0.0214(6) 0.0149(6) 0.0150(6) 0.0040(5) 0.0069(5) 0.0014(5)
C6 0.0155(5) 0.0145(6) 0.0128(5) 0.0002(4) 0.0039(4) -0.0013(4)
C7 0.0157(5) 0.0176(6) 0.0138(6) 0.0018(4) 0.0049(4) 0.0007(5)
C8 0.0191(6) 0.0183(6) 0.0145(6) 0.0039(5) 0.0033(5) 0.0001(5)
C9 0.0229(6) 0.0211(7) 0.0161(6) 0.0064(5) 0.0073(5) 0.0013(5)
C10 0.0193(6) 0.0270(7) 0.0182(6) 0.0091(5) 0.0088(5) 0.0053(5)
C11 0.0198(6) 0.0409(9) 0.0169(7) 0.0106(6) 0.0024(5) -0.0010(6)
C12 0.0194(6) 0.0344(8) 0.0142(6) 0.0071(6) 0.0024(5) -0.0043(6)
C13 0.0190(6) 0.0159(6) 0.0158(6) 0.0040(5) 0.0072(5) 0.0026(5)
C14 0.0253(7) 0.0346(9) 0.0273(8) 0.0022(6) 0.0161(6) 0.0083(6)
O2 0.0244(5) 0.0200(5) 0.0152(5) 0.0070(4) 0.0057(4) 0.0038(4)
O13 0.0278(5) 0.0271(6) 0.0142(5) -0.0001(4) 0.0072(4) 0.0006(4)
O14 0.0188(4) 0.0256(5) 0.0192(5) 0.0000(4) 0.0087(4) 0.0035(4)
Br1 0.02706(8) 0.04121(11) 0.02210(8) 0.02021(7) 0.01151(6) 0.00851(6)
C3 0.0137(6) 0.0113(6) 0.0104(6) 0.0023(5) 0.0039(5) 0.0003(5)
C4 0.0145(6) 0.0082(7) 0.0100(6) 0.0012(5) 0.0033(5) -0.0005(5)
C5 0.0175(5) 0.0169(6) 0.0127(5) 0.0040(4) 0.0051(4) 0.0015(4)
C15 0.0163(8) 0.0193(11) 0.0123(9) 0.0022(6) 0.0041(7) 0.0025(7)
C16 0.0152(10) 0.0528(17) 0.0369(11) 0.0001(9) 0.0042(9) 0.0064(11)
O15 0.0242(11) 0.0276(13) 0.0281(9) 0.0128(8) 0.0095(7) -0.0011(9)
O16 0.0096(5) 0.0294(6) 0.0230(6) -0.0016(6) 0.0010(6) 0.0006(5)
C17 0.0192(6) 0.0201(14) 0.0140(6) 0.0052(8) 0.0054(5) 0.0051(7)
C18 0.0257(12) 0.0247(10) 0.0176(10) 0.0025(10) 0.0079(9) 0.0030(8)
C19 0.0234(9) 0.0268(18) 0.0219(12) -0.0025(11) 0.0080(11) 0.0045(9)
C20 0.0279(18) 0.0194(15) 0.0170(8) 0.0046(11) 0.0116(10) 0.0022(8)
S21 0.0263(3) 0.0198(2) 0.0179(2) 0.00020(18) 0.00703(18) 0.00161(17)
C3A 0.0137(6) 0.0113(6) 0.0104(6) 0.0023(5) 0.0039(5) 0.0003(5)
C4A 0.0145(6) 0.0082(7) 0.0100(6) 0.0012(5) 0.0033(5) -0.0005(5)
C5A 0.0175(5) 0.0169(6) 0.0127(5) 0.0040(4) 0.0051(4) 0.0015(4)
C15A 0.0163(8) 0.0193(11) 0.0123(9) 0.0022(6) 0.0041(7) 0.0025(7)
C16A 0.0152(10) 0.0528(17) 0.0369(11) 0.0001(9) 0.0042(9) 0.0064(11)
O15A 0.0242(11) 0.0276(13) 0.0281(9) 0.0128(8) 0.0095(7) -0.0011(9)
O16A 0.0096(5) 0.0294(6) 0.0230(6) -0.0016(6) 0.0010(6) 0.0006(5)
C17A 0.0192(6) 0.0201(14) 0.0140(6) 0.0052(8) 0.0054(5) 0.0051(7)
C18A 0.0257(12) 0.0247(10) 0.0176(10) 0.0025(10) 0.0079(9) 0.0030(8)
C19A 0.0234(9) 0.0268(18) 0.0219(12) -0.0025(11) 0.0080(11) 0.0045(9)
C20A 0.0279(18) 0.0194(15) 0.0170(8) 0.0046(11) 0.0116(10) 0.0022(8)
S21A 0.0263(3) 0.0198(2) 0.0179(2) 0.00020(18) 0.00703(18) 0.00161(17)

loop_
_atom_type_symbol
_atom_type_description
_atom_type_scat_dispersion_real
_atom_type_scat_dispersion_imag
_atom_type_scat_source
C C 0.0033 0.0016 'International Tables Vol C Tables 4.2.6.8 and 6.1.1.4'
H H 0.0000 0.0000 'International Tables Vol C Tables 4.2.6.8 and 6.1.1.4'
Br Br -0.2901 2.4595 'International Tables Vol C Tables 4.2.6.8 and 6.1.1.4'
O O 0.0106 0.0060 'International Tables Vol C Tables 4.2.6.8 and 6.1.1.4'
S S 0.1246 0.1234 'International Tables Vol C Tables 4.2.6.8 and 6.1.1.4'

loop_
_exptl_crystal_face_index_h
_exptl_crystal_face_index_k
_exptl_crystal_face_index_l
_exptl_crystal_face_perp_dist
1 0 0 0.0634
0 1 0 0.1092
0 -1 0 0.0622
0 0 1 0.0903
0 0 -1 0.0365
-1 0 1 0.0756
-1 0 -1 0.0570

loop_
_geom_angle_atom_site_label_1
_geom_angle_atom_site_label_2
_geom_angle_atom_site_label_3
_geom_angle_site_symmetry_1
_geom_angle_site_symmetry_3
_geom_angle
_geom_angle_publ_flag
C6 C1 C2 . . 121.86(12) ?
C6 C1 C13 . . 122.78(12) ?
C2 C1 C13 . . 115.36(11) ?
O2 C2 C1 . . 122.29(13) ?
O2 C2 C3 . . 121.07(13) ?
C1 C2 C3 . . 116.51(12) ?
O2 C2 C3A . . 117.8(3) ?
C1 C2 C3A . . 113.0(3) ?
C1 C6 C7 . . 123.33(12) ?
C1 C6 C5A . . 121.20(12) ?
C7 C6 C5A . . 115.42(11) ?
C1 C6 C5 . . 121.20(12) ?
C7 C6 C5 . . 115.42(11) ?
C8 C7 C12 . . 118.58(13) ?
C8 C7 C6 . . 120.79(12) ?
C12 C7 C6 . . 120.29(12) ?
C9 C8 C7 . . 121.04(13) ?
C9 C8 H8 . . 119.5 ?
C7 C8 H8 . . 119.5 ?
C10 C9 C8 . . 118.87(14) ?
C10 C9 H9 . . 120.6 ?
C8 C9 H9 . . 120.6 ?
C11 C10 C9 . . 121.58(13) ?
C11 C10 Br1 . . 119.51(11) ?
C9 C10 Br1 . . 118.83(12) ?
C10 C11 C12 . . 118.95(14) ?
C10 C11 H11 . . 120.5 ?
C12 C11 H11 . . 120.5 ?
C11 C12 C7 . . 120.95(14) ?
C11 C12 H12 . . 119.5 ?
C7 C12 H12 . . 119.5 ?
O13 C13 O14 . . 124.46(13) ?
O13 C13 C1 . . 124.77(13) ?
O14 C13 C1 . . 110.77(12) ?
O14 C14 H14A . . 109.5 ?
O14 C14 H14B . . 109.5 ?
H14A C14 H14B . . 109.5 ?
O14 C14 H14C . . 109.5 ?
H14A C14 H14C . . 109.5 ?
H14B C14 H14C . . 109.5 ?
C13 O14 C14 . . 114.86(12) ?
C15 C3 C2 . . 110.03(14) ?
C15 C3 C4 . . 113.35(14) ?
C2 C3 C4 . . 111.47(12) ?
C15 C3 H3 . . 107.2 ?
C2 C3 H3 . . 107.2 ?
C4 C3 H3 . . 107.2 ?
C17 C4 C5 . . 112.12(17) ?
C17 C4 C3 . . 112.12(17) ?
C5 C4 C3 . . 107.42(12) ?
C17 C4 H4 . . 108.3 ?
C5 C4 H4 . . 108.3 ?
C3 C4 H4 . . 108.3 ?
C6 C5 C4 . . 111.90(11) ?
C6 C5 H5A . . 109.2 ?
C4 C5 H5A . . 109.2 ?
C6 C5 H5B . . 109.2 ?
C4 C5 H5B . . 109.2 ?
H5A C5 H5B . . 107.9 ?
O15 C15 O16 . . 124.4(3) ?
O15 C15 C3 . . 125.5(3) ?
O16 C15 C3 . . 110.05(16) ?
O16 C16 H16A . . 109.5 ?
O16 C16 H16B . . 109.5 ?
H16A C16 H16B . . 109.5 ?
O16 C16 H16C . . 109.5 ?
H16A C16 H16C . . 109.5 ?
H16B C16 H16C . . 109.5 ?
C15 O16 C16 . . 114.84(18) ?
C18 C17 C4 . . 126.0(3) ?
C18 C17 S21 . . 111.7(2) ?
C4 C17 S21 . . 122.21(19) ?
C17 C18 C19 . . 111.9(3) ?
C17 C18 H18 . . 124.0 ?
C19 C18 H18 . . 124.0 ?
C20 C19 C18 . . 111.9(4) ?
C20 C19 H19 . . 124.0 ?
C18 C19 H19 . . 124.0 ?
C19 C20 S21 . . 112.7(4) ?
C19 C20 H20 . . 123.7 ?
S21 C20 H20 . . 123.7 ?
C20 S21 C17 . . 91.71(18) ?
C15A C3A C4A . . 112.6(8) ?
C15A C3A C2 . . 112.3(8) ?
C4A C3A C2 . . 103.0(5) ?
C15A C3A H3A . . 109.6 ?
C4A C3A H3A . . 109.6 ?
C2 C3A H3A . . 109.6 ?
C3A C4A C17A . . 108.9(9) ?
C3A C4A C5A . . 112.0(5) ?
C17A C4A C5A . . 110.1(10) ?
C3A C4A H4A . . 108.6 ?
C17A C4A H4A . . 108.6 ?
C5A C4A H4A . . 108.6 ?
C6 C5A C4A . . 114.5(3) ?
C6 C5A H5A1 . . 108.6 ?
C4A C5A H5A1 . . 108.6 ?
C6 C5A H5A2 . . 108.6 ?
C4A C5A H5A2 . . 108.6 ?
H5A1 C5A H5A2 . . 107.6 ?
O15A C15A O16A . . 123.8(16) ?
O15A C15A C3A . . 127.6(15) ?
O16A C15A C3A . . 108.7(9) ?
O16A C16A H16D . . 109.5 ?
O16A C16A H16E . . 109.5 ?
H16D C16A H16E . . 109.5 ?
O16A C16A H16F . . 109.5 ?
H16D C16A H16F . . 109.5 ?
H16E C16A H16F . . 109.5 ?
C15A O16A C16A . . 115.5(11) ?
C18A C17A C4A . . 113.8(11) ?
C18A C17A S21A . . 106.6(9) ?
C4A C17A S21A . . 138.8(12) ?
C17A C18A C19A . . 122.6(18) ?
C17A C18A H18A . . 118.7 ?
C19A C18A H18A . . 118.7 ?
C20A C19A C18A . . 102(3) ?
C20A C19A H19A . . 129.0 ?
C18A C19A H19A . . 129.0 ?
C19A C20A S21A . . 120(2) ?
C19A C20A H20A . . 119.9 ?
S21A C20A H20A . . 119.9 ?
C20A S21A C17A . . 88.6(12) ?

loop_
_geom_bond_atom_site_label_1
_geom_bond_atom_site_label_2
_geom_bond_site_symmetry_2
_geom_bond_distance
_geom_bond_publ_flag
C1 C6 . 1.3536(18) ?
C1 C2 . 1.4736(19) ?
C1 C13 . 1.4997(19) ?
C2 O2 . 1.2214(17) ?
C2 C3 . 1.523(2) ?
C2 C3A . 1.590(7) ?
C6 C7 . 1.4808(19) ?
C6 C5A . 1.5067(19) ?
C6 C5 . 1.5067(19) ?
C7 C8 . 1.3967(19) ?
C7 C12 . 1.4000(19) ?
C8 C9 . 1.3894(19) ?
C8 H8 . 0.9500 ?
C9 C10 . 1.386(2) ?
C9 H9 . 0.9500 ?
C10 C11 . 1.385(2) ?
C10 Br1 . 1.8952(14) ?
C11 C12 . 1.388(2) ?
C11 H11 . 0.9500 ?
C12 H12 . 0.9500 ?
C13 O13 . 1.2048(18) ?
C13 O14 . 1.3395(18) ?
C14 O14 . 1.4477(19) ?
C14 H14A . 0.9800 ?
C14 H14B . 0.9800 ?
C14 H14C . 0.9800 ?
C3 C15 . 1.511(2) ?
C3 C4 . 1.542(2) ?
C3 H3 . 1.0000 ?
C4 C17 . 1.514(3) ?
C4 C5 . 1.5146(19) ?
C4 H4 . 1.0000 ?
C5 H5A . 0.9900 ?
C5 H5B . 0.9900 ?
C15 O15 . 1.201(2) ?
C15 O16 . 1.349(2) ?
C16 O16 . 1.445(2) ?
C16 H16A . 0.9800 ?
C16 H16B . 0.9800 ?
C16 H16C . 0.9800 ?
C17 C18 . 1.374(4) ?
C17 S21 . 1.727(3) ?
C18 C19 . 1.448(4) ?
C18 H18 . 0.9500 ?
C19 C20 . 1.360(3) ?
C19 H19 . 0.9500 ?
C20 S21 . 1.714(3) ?
C20 H20 . 0.9500 ?
C3A C15A . 1.506(11) ?
C3A C4A . 1.511(9) ?
C3A H3A . 1.0000 ?
C4A C17A . 1.515(11) ?
C4A C5A . 1.586(7) ?
C4A H4A . 1.0000 ?
C5A H5A1 . 0.9900 ?
C5A H5A2 . 0.9900 ?
C15A O15A . 1.192(12) ?
C15A O16A . 1.318(10) ?
C16A O16A . 1.425(11) ?
C16A H16D . 0.9800 ?
C16A H16E . 0.9800 ?
C16A H16F . 0.9800 ?
C17A C18A . 1.346(13) ?
C17A S21A . 1.728(13) ?
C18A C19A . 1.407(14) ?
C18A H18A . 0.9500 ?
C19A C20A . 1.313(17) ?
C19A H19A . 0.9500 ?
C20A S21A . 1.721(12) ?
C20A H20A . 0.9500 ?

loop_
_geom_hbond_atom_site_label_D
_geom_hbond_atom_site_label_H
_geom_hbond_atom_site_label_A
_geom_hbond_site_symmetry_A
_geom_hbond_distance_DH
_geom_hbond_distance_HA
_geom_hbond_distance_DA
_geom_hbond_angle_DHA
_geom_hbond_publ_flag
C3 H3 S21 2_555 1.00 2.86 3.6775(16) 139 yes
C5 H5A S21 . 0.99 2.81 3.1892(15) 103 no
C5 H5B S21 2_545 0.99 2.84 3.5984(15) 134 yes
C3 H3 Cg1 2_555 1.00 2.75 3.611(2) 144 yes
C3 H3 Cg2 2_555 1.00 2.86 3.721(11) 145 yes
C4A H4A Cg1 2_555 1.00 2.97 3.839(8) 146 yes

loop_
_geom_torsion_atom_site_label_1
_geom_torsion_atom_site_label_2
_geom_torsion_atom_site_label_3
_geom_torsion_atom_site_label_4
_geom_torsion_site_symmetry_1
_geom_torsion_site_symmetry_2
_geom_torsion_site_symmetry_3
_geom_torsion_site_symmetry_4
_geom_torsion
_geom_torsion_publ_flag
C6 C1 C2 O2 . . . . -179.40(14) ?
C13 C1 C2 O2 . . . . 0.9(2) ?
C6 C1 C2 C3 . . . . 4.7(2) ?
C13 C1 C2 C3 . . . . -174.94(12) ?
C6 C1 C2 C3A . . . . -29.3(3) ?
C13 C1 C2 C3A . . . . 151.1(3) ?
C2 C1 C6 C7 . . . . 174.86(13) ?
C13 C1 C6 C7 . . . . -5.5(2) ?
C2 C1 C6 C5A . . . . -2.4(2) ?
C13 C1 C6 C5A . . . . 177.20(12) ?
C2 C1 C6 C5 . . . . -2.4(2) ?
C13 C1 C6 C5 . . . . 177.20(12) ?
C1 C6 C7 C8 . . . . -42.0(2) ?
C5A C6 C7 C8 . . . . 135.42(14) ?
C5 C6 C7 C8 . . . . 135.42(14) ?
C1 C6 C7 C12 . . . . 144.72(15) ?
C5A C6 C7 C12 . . . . -37.84(19) ?
C5 C6 C7 C12 . . . . -37.84(19) ?
C12 C7 C8 C9 . . . . 0.7(2) ?
C6 C7 C8 C9 . . . . -172.68(14) ?
C7 C8 C9 C10 . . . . -0.9(2) ?
C8 C9 C10 C11 . . . . -0.3(2) ?
C8 C9 C10 Br1 . . . . 176.45(12) ?
C9 C10 C11 C12 . . . . 1.6(3) ?
Br1 C10 C11 C12 . . . . -175.12(14) ?
C10 C11 C12 C7 . . . . -1.8(3) ?
C8 C7 C12 C11 . . . . 0.7(2) ?
C6 C7 C12 C11 . . . . 174.06(15) ?
C6 C1 C13 O13 . . . . 116.12(17) ?
C2 C1 C13 O13 . . . . -64.22(19) ?
C6 C1 C13 O14 . . . . -64.33(17) ?
C2 C1 C13 O14 . . . . 115.33(13) ?
O13 C13 O14 C14 . . . . -3.2(2) ?
C1 C13 O14 C14 . . . . 177.23(12) ?
O2 C2 C3 C15 . . . . 23.8(2) ?
C1 C2 C3 C15 . . . . -160.24(13) ?
O2 C2 C3 C4 . . . . 150.48(14) ?
C1 C2 C3 C4 . . . . -33.59(18) ?
C15 C3 C4 C17 . . . . -52.9(2) ?
C2 C3 C4 C17 . . . . -177.67(17) ?
C15 C3 C4 C5 . . . . -176.48(14) ?
C2 C3 C4 C5 . . . . 58.71(15) ?
C1 C6 C5 C4 . . . . 29.70(18) ?
C7 C6 C5 C4 . . . . -147.81(12) ?
C17 C4 C5 C6 . . . . -179.92(17) ?
C3 C4 C5 C6 . . . . -56.31(15) ?
C2 C3 C15 O15 . . . . -107.7(4) ?
C4 C3 C15 O15 . . . . 126.7(4) ?
C2 C3 C15 O16 . . . . 73.8(2) ?
C4 C3 C15 O16 . . . . -51.8(2) ?
O15 C15 O16 C16 . . . . -3.4(5) ?
C3 C15 O16 C16 . . . . 175.03(18) ?
C5 C4 C17 C18 . . . . -139.1(3) ?
C3 C4 C17 C18 . . . . 100.0(3) ?
C5 C4 C17 S21 . . . . 43.8(3) ?
C3 C4 C17 S21 . . . . -77.1(3) ?
C4 C17 C18 C19 . . . . -179.2(4) ?
S21 C17 C18 C19 . . . . -1.8(3) ?
C17 C18 C19 C20 . . . . 1.7(4) ?
C18 C19 C20 S21 . . . . -0.7(4) ?
C19 C20 S21 C17 . . . . -0.3(3) ?
C18 C17 S21 C20 . . . . 1.2(2) ?
C4 C17 S21 C20 . . . . 178.7(4) ?
O2 C2 C3A C15A . . . . -26.9(8) ?
C1 C2 C3A C15A . . . . -178.5(6) ?
O2 C2 C3A C4A . . . . -148.3(4) ?
C1 C2 C3A C4A . . . . 60.1(5) ?
C15A C3A C4A C17A . . . . 54.9(13) ?
C2 C3A C4A C17A . . . . 176.1(10) ?
C15A C3A C4A C5A . . . . 176.9(7) ?
C2 C3A C4A C5A . . . . -61.9(6) ?
C1 C6 C5A C4A . . . . 0.2(4) ?
C7 C6 C5A C4A . . . . -177.3(3) ?
C3A C4A C5A C6 . . . . 35.3(7) ?
C17A C4A C5A C6 . . . . 156.6(8) ?
C4A C3A C15A O15A . . . . 52(3) ?
C2 C3A C15A O15A . . . . -64(3) ?
C4A C3A C15A O16A . . . . -128.5(11) ?
C2 C3A C15A O16A . . . . 115.7(11) ?
O15A C15A O16A C16A . . . . -2(3) ?
C3A C15A O16A C16A . . . . 177.9(11) ?
C3A C4A C17A C18A . . . . -153.1(13) ?
C5A C4A C17A C18A . . . . 83.8(16) ?
C3A C4A C17A S21A . . . . 15(3) ?
C5A C4A C17A S21A . . . . -109(2) ?
C4A C17A C18A C19A . . . . 172(2) ?
S21A C17A C18A C19A . . . . 0.2(18) ?
C17A C18A C19A C20A . . . . -2(3) ?
C18A C19A C20A S21A . . . . 3(3) ?
C19A C20A S21A C17A . . . . -2(2) ?
C18A C17A S21A C20A . . . . 1.0(11) ?
C4A C17A S21A C20A . . . . -167(3) ?
